data_7215475
loop_
_publ_author_name
'Adalder, Tapas Kumar'
'Dastidar, Parthasarathi'

_publ_section_title
;
 The role of secondary ammonium cations in controlling the conformation of
 C3-symmetric acid moieties and its implication for the design of
 supramolecular capsules
;
_journal_issue 22
_journal_name_full CrystEngComm
_journal_page_first 4867
_journal_paper_doi 10.1039/c3ce42655f
_journal_volume 16
_journal_year 2014
_chemical_formula_moiety 2(C18H23O6),2(C8H20N),2(H2O)
_chemical_formula_sum 'C52 H68 N2 O14'
_chemical_formula_weight 967.28
_chemical_name_systematic
; 
 ? 
;
_space_group_IT_number 14
_symmetry_cell_setting monoclinic
_symmetry_space_group_name_Hall '-P 2ybc'
_symmetry_space_group_name_H-M 'P 1 21/c 1'
_atom_sites_solution_hydrogens geom
_atom_sites_solution_primary direct
_atom_sites_solution_secondary difmap
_audit_creation_method SHELXL-97
_cell_angle_alpha 90.00
_cell_angle_beta 103.568(2)
_cell_angle_gamma 90.00
_cell_formula_units_Z 4
_cell_length_a 33.1689(10)
_cell_length_b 10.1077(3)
_cell_length_c 16.6962(5)
_cell_measurement_temperature 296(2)
_cell_volume 5441.4(3)
_computing_cell_refinement 'BRUKER APEX II'
_computing_data_collection 'BRUKER APEX II'
_computing_data_reduction 'BRUKER APEX II'
_computing_molecular_graphics 'MERCURY 2.3, PLATON'
_computing_publication_material 'MERCURY 2.3, PLATON'
_computing_structure_refinement 'SHELXL-97 (Sheldrick, 1997)'
_computing_structure_solution 'SHELXS-97 (Sheldrick, 1990)'
_diffrn_ambient_temperature 296(2)
_diffrn_measured_fraction_theta_full 0.995
_diffrn_measured_fraction_theta_max 0.995
_diffrn_measurement_device_type 'BRUKER CCD AREA DETECTOR'
_diffrn_measurement_method 'PHI-OMEGA SCAN'
_diffrn_radiation_monochromator graphite
_diffrn_radiation_source 'fine-focus sealed tube'
_diffrn_radiation_type MoK\a
_diffrn_radiation_wavelength 0.71073
_diffrn_reflns_av_R_equivalents 0.0739
_diffrn_reflns_av_sigmaI/netI 0.0399
_diffrn_reflns_limit_h_max 33
_diffrn_reflns_limit_h_min -33
_diffrn_reflns_limit_k_max 10
_diffrn_reflns_limit_k_min -10
_diffrn_reflns_limit_l_max 17
_diffrn_reflns_limit_l_min -16
_diffrn_reflns_number 62465
_diffrn_reflns_theta_full 21.29
_diffrn_reflns_theta_max 21.29
_diffrn_reflns_theta_min 0.63
_exptl_absorpt_coefficient_mu 0.083
_exptl_absorpt_correction_T_max 0.9770
_exptl_absorpt_correction_T_min 0.9714
_exptl_absorpt_correction_type multi-scan
_exptl_absorpt_process_details SADABS
_exptl_crystal_colour COLOURLESS
_exptl_crystal_density_diffrn 1.154
_exptl_crystal_density_method 'not measured'
_exptl_crystal_description BLOCK
_exptl_crystal_F_000 2024
_exptl_crystal_size_max 0.35
_exptl_crystal_size_mid 0.32
_exptl_crystal_size_min 0.28
_refine_diff_density_max 0.853
_refine_diff_density_min -0.364
_refine_diff_density_rms 0.070
_refine_ls_extinction_method none
_refine_ls_goodness_of_fit_ref 1.007
_refine_ls_hydrogen_treatment mixed
_refine_ls_matrix_type full
_refine_ls_number_parameters 607
_refine_ls_number_reflns 6060
_refine_ls_number_restraints 2
_refine_ls_restrained_S_all 1.008
_refine_ls_R_factor_all 0.0903
_refine_ls_R_factor_gt 0.0767
_refine_ls_shift/su_max 0.000
_refine_ls_shift/su_mean 0.000
_refine_ls_structure_factor_coef Fsqd
_refine_ls_weighting_details 'calc w=1/[\s^2^(Fo^2^)+(0.1385P)^2^+10.1369P] where P=(Fo^2^+2Fc^2^)/3'
_refine_ls_weighting_scheme calc
_refine_ls_wR_factor_gt 0.2162
_refine_ls_wR_factor_ref 0.2351
_reflns_number_gt 5007
_reflns_number_total 6060
_reflns_threshold_expression >2sigma(I)
_cod_data_source_file c3ce42655f2.cif
_cod_data_source_block ta1185b
_cod_depositor_comments
;
The following automatic conversions were performed:

'_symmetry_cell_setting' value 'MONOCLINIC' changed to 'monoclinic'
according to
/usr/data/users/saulius/crontab/automatic-downloads/rss-feeds/RSC/lib/dictionaries/cif_core.dic
dictionary named 'cif_core.dic' version 2.4.2 from
2011-04-26.

'_exptl_absorpt_correction_type' value 'MULTI-SCAN'
changed to 'multi-scan' according to
/usr/data/users/saulius/crontab/automatic-downloads/rss-feeds/RSC/lib/dictionaries/cif_core.dic
dictionary named 'cif_core.dic' version 2.4.2 from 2011-04-26.

Automatic conversion script
Id: cif_fix_values 2281 2013-09-26 08:29:07Z andrius 

 Adding full bibliography for 7215472--7215483.cif.
;
_cod_original_sg_symbol_H-M P21/C
_cod_database_code 7215475

loop_
_symmetry_equiv_pos_as_xyz
'x, y, z'
'-x, y+1/2, -z+1/2'
'-x, -y, -z'
'x, -y-1/2, z-1/2'

loop_
_atom_site_label
_atom_site_type_symbol
_atom_site_fract_x
_atom_site_fract_y
_atom_site_fract_z
_atom_site_U_iso_or_equiv
_atom_site_adp_type
_atom_site_occupancy
_atom_site_symmetry_multiplicity
_atom_site_calc_flag
_atom_site_refinement_flags
_atom_site_disorder_assembly
_atom_site_disorder_group
O1 O 0.06986(9) 0.1879(3) 0.9269(2) 0.0567(9) Uani 1 1 d . . .
O2 O 0.08031(9) 0.3936(3) 0.9661(2) 0.0589(10) Uani 1 1 d . . .
H2 H 0.0999 0.4448 0.9793 0.088 Uiso 1 1 calc R . .
O3 O 0.13965(9) -0.4380(3) 1.00741(19) 0.0490(9) Uani 1 1 d . . .
O4 O 0.10668(10) -0.2880(3) 0.9198(2) 0.0510(9) Uani 1 1 d . . .
O5A O 0.1403(4) -0.0102(14) 0.6872(7) 0.054(3) Uiso 0.29 1 d P A 1
C21A C 0.0333(4) 1.2100(10) 0.6983(6) 0.067(3) Uiso 0.56 1 d PD B 1
C22A C 0.0661(5) 1.2746(17) 0.6597(10) 0.103(4) Uiso 0.57 1 d P B 1
C24A C 0.0771(6) 0.7231(18) 0.6995(11) 0.080(5) Uiso 0.41 1 d P B 1
O5B O 0.14152(15) 0.0593(6) 0.6839(3) 0.0480(13) Uiso 0.71 1 d P A 2
C21B C 0.0605(6) 1.2084(17) 0.7080(11) 0.089(5) Uiso 0.44 1 d P B 2
C22B C 0.0513(8) 1.340(3) 0.6671(15) 0.133(8) Uiso 0.43 1 d P B 2
C24B C 0.0932(3) 0.7610(10) 0.6993(6) 0.058(3) Uiso 0.59 1 d P B 2
O6 O 0.19404(9) -0.0226(3) 0.6388(2) 0.0515(9) Uani 1 1 d . A .
O7 O 0.06440(11) 0.9378(4) 0.8549(2) 0.0515(9) Uani 1 1 d . . .
N1 N 0.05807(12) 0.9711(4) 0.6898(2) 0.0510(11) Uani 1 1 d . B .
H1A H 0.0819 0.9950 0.6768 0.061 Uiso 1 1 calc R . .
H1B H 0.0631 0.9687 0.7452 0.061 Uiso 1 1 calc R . .
C1 C 0.09424(13) 0.2737(5) 0.9575(3) 0.0414(11) Uani 1 1 d . . .
C2 C 0.13995(12) 0.2484(4) 0.9910(3) 0.0381(11) Uani 1 1 d . . .
H2A H 0.1450 0.2368 1.0502 0.046 Uiso 1 1 calc R . .
H2B H 0.1552 0.3262 0.9810 0.046 Uiso 1 1 calc R . .
C3 C 0.15700(11) 0.1295(4) 0.9549(3) 0.0315(10) Uani 1 1 d . . .
C4 C 0.15728(12) 0.0045(4) 0.9918(2) 0.0305(10) Uani 1 1 d . . .
C5 C 0.13830(13) -0.0129(4) 1.0655(3) 0.0403(11) Uani 1 1 d . . .
H5A H 0.1265 -0.1009 1.0635 0.048 Uiso 1 1 calc R . .
H5B H 0.1158 0.0502 1.0612 0.048 Uiso 1 1 calc R . .
C6 C 0.16873(16) 0.0056(5) 1.1485(3) 0.0539(13) Uani 1 1 d . . .
H6A H 0.1915 -0.0548 1.1530 0.081 Uiso 1 1 calc R . .
H6B H 0.1549 -0.0114 1.1920 0.081 Uiso 1 1 calc R . .
H6C H 0.1790 0.0948 1.1530 0.081 Uiso 1 1 calc R . .
C7 C 0.17341(12) -0.1042(4) 0.9589(2) 0.0315(10) Uani 1 1 d . . .
C8 C 0.17488(13) -0.2372(4) 1.0002(3) 0.0372(11) Uani 1 1 d . . .
H8A H 0.1790 -0.2231 1.0590 0.045 Uiso 1 1 calc R . .
H8B H 0.1989 -0.2848 0.9915 0.045 Uiso 1 1 calc R . .
C9 C 0.13701(13) -0.3243(4) 0.9715(3) 0.0338(10) Uani 1 1 d . . .
C10 C 0.18827(13) -0.0911(4) 0.8872(3) 0.0365(11) Uani 1 1 d . . .
C11 C 0.20159(15) -0.2114(5) 0.8462(3) 0.0526(13) Uani 1 1 d . . .
H11A H 0.1852 -0.2868 0.8556 0.063 Uiso 1 1 calc R . .
H11B H 0.1959 -0.1963 0.7873 0.063 Uiso 1 1 calc R . .
C12 C 0.24641(16) -0.2432(6) 0.8771(4) 0.0689(16) Uani 1 1 d . . .
H12A H 0.2629 -0.1740 0.8616 0.103 Uiso 1 1 calc R . .
H12B H 0.2525 -0.3254 0.8537 0.103 Uiso 1 1 calc R . .
H12C H 0.2528 -0.2507 0.9361 0.103 Uiso 1 1 calc R . .
C13 C 0.18922(12) 0.0345(4) 0.8512(2) 0.0330(10) Uani 1 1 d . . .
C14 C 0.20731(13) 0.0483(4) 0.7771(3) 0.0391(11) Uani 1 1 d . A .
H14A H 0.2177 0.1377 0.7758 0.047 Uiso 1 1 calc R . .
H14B H 0.2307 -0.0114 0.7833 0.047 Uiso 1 1 calc R . .
C15 C 0.17764(13) 0.0202(4) 0.6963(3) 0.0402(11) Uani 1 1 d . . .
C16 C 0.17268(12) 0.1448(4) 0.8848(2) 0.0314(10) Uani 1 1 d . . .
C17 C 0.17202(13) 0.2798(4) 0.8444(3) 0.0401(11) Uani 1 1 d . . .
H17A H 0.1690 0.2679 0.7857 0.048 Uiso 1 1 calc R . .
H17B H 0.1481 0.3287 0.8523 0.048 Uiso 1 1 calc R . .
C18 C 0.21077(16) 0.3606(5) 0.8785(3) 0.0576(14) Uani 1 1 d . . .
H18A H 0.2127 0.3798 0.9355 0.086 Uiso 1 1 calc R . .
H18B H 0.2094 0.4418 0.8482 0.086 Uiso 1 1 calc R . .
H18C H 0.2347 0.3112 0.8732 0.086 Uiso 1 1 calc R . .
C19 C 0.0266(3) 1.0792(6) 0.6602(4) 0.091(2) Uani 1 1 d D . .
C20 C -0.0127(2) 1.0470(10) 0.6861(6) 0.142(4) Uani 1 1 d . B .
H20A H -0.0068 1.0369 0.7449 0.213 Uiso 1 1 calc R . .
H20B H -0.0241 0.9660 0.6603 0.213 Uiso 1 1 calc R . .
H20C H -0.0323 1.1174 0.6697 0.213 Uiso 1 1 calc R . .
C23 C 0.04794(17) 0.8325(5) 0.6586(3) 0.0622(15) Uani 1 1 d . . .
C25 C 0.0384(2) 0.8270(6) 0.5660(4) 0.0787(18) Uani 1 1 d . B .
H25A H 0.0621 0.8577 0.5465 0.094 Uiso 1 1 calc R . .
H25B H 0.0150 0.8837 0.5429 0.094 Uiso 1 1 calc R . .
C26 C 0.0282(2) 0.6811(8) 0.5385(5) 0.104(2) Uani 1 1 d . . .
H26A H 0.0476 0.6229 0.5732 0.156 Uiso 1 1 calc R B .
H26B H 0.0300 0.6705 0.4824 0.156 Uiso 1 1 calc R . .
H26C H 0.0006 0.6600 0.5431 0.156 Uiso 1 1 calc R . .
O1' O 0.36033(9) 1.4568(3) 0.8684(2) 0.0499(9) Uani 1 1 d . . .
O2' O 0.39366(10) 1.3043(3) 0.8145(2) 0.0522(9) Uani 1 1 d . . .
O3' O 0.42904(10) 0.8352(4) 0.8662(2) 0.0653(11) Uani 1 1 d . . .
O4' O 0.41892(9) 0.6264(2) 0.88741(10) 0.0655(11) Uani 1 1 d . . .
H4' H 0.3994 0.5750 0.8834 0.098 Uiso 1 1 calc R . .
O5'A O 0.35962(6) 0.94070(18) 0.55042(11) 0.0330(14) Uiso 0.48 1 d PR C 1
C21' C 0.46368(6) 0.70715(18) 0.16935(13) 0.084(4) Uiso 0.51 1 d PR D 1
C24' C 0.42954(6) 0.20510(18) 0.12435(11) 0.080(4) Uiso 0.44 1 d PR D 1
O5'B O 0.35937(6) 1.02782(18) 0.55024(11) 0.089(2) Uiso 0.52 1 d PR C 2
C21" C 0.43831(6) 0.68979(18) 0.15108(12) 0.101(5) Uiso 0.49 1 d PR D 2
C24" C 0.40907(6) 0.25242(18) 0.11337(11) 0.069(3) Uiso 0.56 1 d PR D 2
O6' O 0.30714(5) 1.00574(18) 0.45127(10) 0.0596(10) Uani 1 1 d R C .
O7' O 0.43637(5) 0.07739(18) 0.79381(12) 0.0561(10) Uani 1 1 d R . .
N1' N 0.44201(6) 0.46235(18) 0.13458(12) 0.0575(12) Uani 1 1 d R D .
H1'1 H 0.4174 0.4833 0.1010 0.069 Uiso 1 1 calc R . .
H1'2 H 0.4379 0.4569 0.1859 0.069 Uiso 1 1 calc R . .
C1' C 0.36308(13) 1.3419(4) 0.8364(3) 0.0348(10) Uani 1 1 d . . .
C2' C 0.32465(13) 1.2571(4) 0.8282(3) 0.0383(11) Uani 1 1 d . . .
H2'1 H 0.3193 1.2461 0.8825 0.046 Uiso 1 1 calc R . .
H2'2 H 0.3013 1.3047 0.7947 0.046 Uiso 1 1 calc R . .
C3' C 0.32625(12) 1.1215(4) 0.7908(3) 0.0335(10) Uani 1 1 d . . .
C4' C 0.34130(12) 1.0132(4) 0.8412(3) 0.0324(10) Uani 1 1 d . . .
C5' C 0.35827(15) 1.0334(5) 0.9333(3) 0.0464(12) Uani 1 1 d . . .
H5'1 H 0.3699 1.1216 0.9425 0.056 Uiso 1 1 calc R . .
H5'2 H 0.3805 0.9706 0.9528 0.056 Uiso 1 1 calc R . .
C6' C 0.32549(18) 1.0164(6) 0.9837(3) 0.0653(15) Uani 1 1 d . . .
H6'1 H 0.3021 1.0721 0.9613 0.098 Uiso 1 1 calc R . .
H6'2 H 0.3372 1.0407 1.0399 0.098 Uiso 1 1 calc R . .
H6'3 H 0.3167 0.9257 0.9813 0.098 Uiso 1 1 calc R . .
C7' C 0.34193(12) 0.8874(4) 0.8065(3) 0.0331(10) Uani 1 1 d . . .
C8' C 0.35900(13) 0.7701(4) 0.8595(3) 0.0392(11) Uani 1 1 d . . .
H8'1 H 0.3534 0.7825 0.9135 0.047 Uiso 1 1 calc R . .
H8'2 H 0.3442 0.6916 0.8355 0.047 Uiso 1 1 calc R . .
C9' C 0.40473(14) 0.7464(5) 0.8702(3) 0.0459(12) Uani 1 1 d . . .
C10' C 0.32704(12) 0.8695(4) 0.7210(3) 0.0352(11) Uani 1 1 d . . .
C11' C 0.32734(14) 0.7328(4) 0.6833(3) 0.0473(12) Uani 1 1 d . . .
H11C H 0.3506 0.6832 0.7154 0.057 Uiso 1 1 calc R . .
H11D H 0.3315 0.7421 0.6280 0.057 Uiso 1 1 calc R . .
C12' C 0.28763(17) 0.6540(5) 0.6791(4) 0.0672(16) Uani 1 1 d . . .
H12D H 0.2851 0.6339 0.7340 0.101 Uiso 1 1 calc R . .
H12E H 0.2886 0.5732 0.6494 0.101 Uiso 1 1 calc R . .
H12F H 0.2642 0.7055 0.6514 0.101 Uiso 1 1 calc R . .
C13' C 0.31162(12) 0.9783(4) 0.6716(3) 0.0352(11) Uani 1 1 d . . .
C14' C 0.29348(13) 0.9611(5) 0.5799(3) 0.0449(12) Uani 1 1 d . C .
H14C H 0.2825 0.8720 0.5704 0.054 Uiso 1 1 calc R . .
H14D H 0.2704 1.0219 0.5632 0.054 Uiso 1 1 calc R . .
C15' C 0.32299(13) 0.9834(5) 0.5265(3) 0.0464(12) Uani 1 1 d . . .
C16' C 0.31268(12) 1.1052(4) 0.7055(3) 0.0341(10) Uani 1 1 d . . .
C17' C 0.30102(13) 1.2245(5) 0.6499(3) 0.0466(12) Uani 1 1 d . . .
H17C H 0.3075 1.2056 0.5973 0.056 Uiso 1 1 calc R . .
H17D H 0.3181 1.2988 0.6743 0.056 Uiso 1 1 calc R . .
C18' C 0.25522(14) 1.2655(5) 0.6341(3) 0.0559(14) Uani 1 1 d . . .
H18D H 0.2380 1.1919 0.6117 0.084 Uiso 1 1 calc R . .
H18E H 0.2501 1.3377 0.5957 0.084 Uiso 1 1 calc R . .
H18F H 0.2490 1.2926 0.6850 0.084 Uiso 1 1 calc R . .
C19' C 0.4707(3) 0.5755(6) 0.1334(5) 0.088(2) Uani 1 1 d . . .
C20' C 0.5111(2) 0.5470(9) 0.1936(6) 0.136(4) Uani 1 1 d . D .
H20D H 0.5295 0.6206 0.1952 0.204 Uiso 1 1 calc R . .
H20E H 0.5233 0.4690 0.1767 0.204 Uiso 1 1 calc R . .
H20F H 0.5062 0.5334 0.2474 0.204 Uiso 1 1 calc R . .
C22' C 0.4372(4) 0.8010(13) 0.1106(8) 0.188(5) Uani 1 1 d . . .
C23' C 0.45334(19) 0.3274(6) 0.1111(3) 0.0728(17) Uani 1 1 d . . .
C25' C 0.4607(2) 0.3286(7) 0.0255(4) 0.087(2) Uani 1 1 d D D .
H25C H 0.4833 0.3881 0.0228 0.104 Uiso 1 1 calc R . .
H25D H 0.4360 0.3578 -0.0140 0.104 Uiso 1 1 calc R . .
C26' C 0.4719(2) 0.1838(8) 0.0061(5) 0.117(3) Uani 1 1 d D . .
H26D H 0.5002 0.1658 0.0332 0.176 Uiso 1 1 calc R D .
H26E H 0.4682 0.1734 -0.0523 0.176 Uiso 1 1 calc R . .
H26F H 0.4540 0.1231 0.0256 0.176 Uiso 1 1 calc R . .
H7' H 0.4208(14) 0.132(5) 0.799(3) 0.044(14) Uiso 1 1 d . . .
H7" H 0.429(2) -0.002(7) 0.815(4) 0.11(2) Uiso 1 1 d . . .
H7A H 0.068(2) 1.009(7) 0.879(4) 0.09(2) Uiso 1 1 d . . .
H7B H 0.0819(18) 0.874(6) 0.878(3) 0.074(19) Uiso 1 1 d . . .

loop_
_atom_site_aniso_label
_atom_site_aniso_U_11
_atom_site_aniso_U_22
_atom_site_aniso_U_33
_atom_site_aniso_U_23
_atom_site_aniso_U_13
_atom_site_aniso_U_12
O1 0.0325(18) 0.048(2) 0.088(3) -0.0151(19) 0.0112(17) -0.0064(17)
O2 0.0386(18) 0.035(2) 0.099(3) -0.0004(18) 0.0090(19) 0.0007(15)
O3 0.0513(19) 0.0301(18) 0.058(2) 0.0139(16) -0.0019(16) -0.0078(14)
O4 0.050(2) 0.0396(19) 0.054(2) 0.0115(16) -0.0069(18) -0.0080(15)
O6 0.0420(19) 0.062(2) 0.052(2) -0.0214(17) 0.0140(16) 0.0042(16)
O7 0.054(2) 0.044(2) 0.048(2) -0.0008(19) -0.0057(17) 0.0033(19)
N1 0.044(2) 0.059(3) 0.049(2) -0.002(2) 0.0096(19) -0.002(2)
C1 0.033(3) 0.036(3) 0.056(3) 0.000(2) 0.013(2) -0.003(2)
C2 0.036(2) 0.031(2) 0.048(3) -0.004(2) 0.010(2) -0.0051(19)
C3 0.022(2) 0.031(2) 0.040(3) -0.002(2) 0.0046(19) -0.0043(18)
C4 0.027(2) 0.033(2) 0.031(2) 0.0024(19) 0.0052(18) -0.0076(18)
C5 0.041(3) 0.042(3) 0.040(3) 0.000(2) 0.014(2) -0.010(2)
C6 0.056(3) 0.069(3) 0.037(3) -0.004(2) 0.012(2) -0.017(3)
C7 0.031(2) 0.027(2) 0.036(3) 0.0057(19) 0.0056(19) -0.0025(18)
C8 0.038(2) 0.036(2) 0.038(2) 0.008(2) 0.009(2) -0.001(2)
C9 0.039(3) 0.029(3) 0.033(2) 0.002(2) 0.007(2) 0.000(2)
C10 0.039(2) 0.030(2) 0.041(3) -0.001(2) 0.011(2) 0.0028(19)
C11 0.050(3) 0.048(3) 0.063(3) 0.010(2) 0.020(3) 0.004(2)
C12 0.056(3) 0.072(4) 0.083(4) 0.005(3) 0.022(3) 0.002(3)
C13 0.032(2) 0.034(3) 0.033(2) 0.006(2) 0.0091(19) -0.0016(19)
C14 0.035(2) 0.045(3) 0.038(3) 0.006(2) 0.010(2) 0.000(2)
C15 0.028(2) 0.043(3) 0.051(3) 0.008(2) 0.011(2) 0.001(2)
C16 0.024(2) 0.033(2) 0.034(2) 0.0050(19) 0.0014(19) -0.0047(18)
C17 0.043(3) 0.030(2) 0.047(3) 0.007(2) 0.009(2) -0.005(2)
C18 0.055(3) 0.045(3) 0.071(4) 0.007(3) 0.013(3) -0.021(2)
C19 0.138(7) 0.053(4) 0.061(4) 0.002(3) -0.018(4) 0.039(4)
C20 0.078(5) 0.185(9) 0.136(7) -0.047(7) -0.029(5) 0.081(6)
C23 0.073(4) 0.056(3) 0.063(4) -0.011(3) 0.026(3) 0.003(3)
C25 0.073(4) 0.082(4) 0.075(4) -0.019(3) 0.006(3) 0.001(3)
C26 0.074(4) 0.129(6) 0.106(6) -0.039(5) 0.017(4) 0.004(4)
O1' 0.0486(19) 0.0343(19) 0.073(2) -0.0163(16) 0.0268(17) -0.0066(15)
O2' 0.043(2) 0.0458(19) 0.075(2) -0.0172(17) 0.0293(18) -0.0082(16)
O3' 0.0345(19) 0.054(2) 0.099(3) 0.015(2) 0.0002(18) -0.0081(18)
O4' 0.0358(18) 0.041(2) 0.116(3) 0.0027(19) 0.0085(19) -0.0002(16)
O6' 0.0400(19) 0.087(3) 0.047(2) 0.0244(18) 0.0023(17) -0.0055(17)
O7' 0.054(2) 0.052(2) 0.072(3) 0.0026(19) 0.0334(19) 0.0108(19)
N1' 0.041(2) 0.079(3) 0.051(3) -0.003(2) 0.009(2) 0.000(2)
C1' 0.036(3) 0.033(3) 0.038(3) 0.000(2) 0.013(2) 0.001(2)
C2' 0.035(2) 0.037(2) 0.046(3) -0.007(2) 0.016(2) 0.000(2)
C3' 0.026(2) 0.033(2) 0.044(3) -0.005(2) 0.013(2) -0.0019(19)
C4' 0.026(2) 0.037(3) 0.035(2) -0.007(2) 0.0091(19) -0.0088(19)
C5' 0.055(3) 0.046(3) 0.036(3) -0.004(2) 0.007(2) -0.010(2)
C6' 0.082(4) 0.072(4) 0.048(3) -0.010(3) 0.028(3) -0.022(3)
C7' 0.025(2) 0.031(2) 0.041(3) -0.006(2) 0.0046(19) -0.0039(18)
C8' 0.034(2) 0.034(2) 0.047(3) 0.000(2) 0.004(2) -0.005(2)
C9' 0.035(3) 0.041(3) 0.056(3) -0.002(2) -0.001(2) -0.006(2)
C10' 0.022(2) 0.038(3) 0.047(3) -0.009(2) 0.011(2) -0.0027(19)
C11' 0.046(3) 0.044(3) 0.051(3) -0.016(2) 0.011(2) -0.006(2)
C12' 0.064(4) 0.057(3) 0.078(4) -0.025(3) 0.013(3) -0.019(3)
C13' 0.023(2) 0.046(3) 0.036(3) -0.007(2) 0.0067(19) -0.002(2)
C14' 0.030(2) 0.063(3) 0.040(3) -0.011(2) 0.005(2) -0.002(2)
C15' 0.020(2) 0.070(3) 0.046(3) -0.016(2) 0.003(2) -0.006(2)
C16' 0.021(2) 0.039(3) 0.044(3) 0.004(2) 0.0112(19) 0.0020(18)
C17' 0.038(3) 0.050(3) 0.054(3) 0.008(2) 0.015(2) 0.004(2)
C18' 0.038(3) 0.058(3) 0.071(3) 0.018(3) 0.011(2) 0.007(2)
C19' 0.130(6) 0.054(4) 0.107(5) -0.006(3) 0.080(5) -0.025(4)
C20' 0.079(5) 0.158(8) 0.187(9) -0.073(7) 0.064(6) -0.070(6)
C22' 0.207(12) 0.198(12) 0.174(11) 0.084(9) 0.073(9) 0.090(10)
C23' 0.084(4) 0.077(4) 0.050(3) -0.015(3) 0.002(3) -0.006(3)
C25' 0.076(4) 0.099(5) 0.091(5) -0.025(4) 0.029(4) -0.003(4)
C26' 0.080(5) 0.158(8) 0.115(6) -0.041(6) 0.023(4) -0.010(5)

loop_
_atom_type_symbol
_atom_type_description
_atom_type_scat_dispersion_real
_atom_type_scat_dispersion_imag
_atom_type_scat_source
C C 0.0033 0.0016 'International Tables Vol C Tables 4.2.6.8 and 6.1.1.4'
H H 0.0000 0.0000 'International Tables Vol C Tables 4.2.6.8 and 6.1.1.4'
N N 0.0061 0.0033 'International Tables Vol C Tables 4.2.6.8 and 6.1.1.4'
O O 0.0106 0.0060 'International Tables Vol C Tables 4.2.6.8 and 6.1.1.4'

loop_
_geom_angle_atom_site_label_1
_geom_angle_atom_site_label_2
_geom_angle_atom_site_label_3
_geom_angle
C19 C21A C22A 104.6(10)
C22B C21B C19 114.0(14)
C23 N1 C19 118.6(4)
O1 C1 O2 119.2(4)
O1 C1 C2 123.1(4)
O2 C1 C2 117.6(4)
C1 C2 C3 115.1(4)
C16 C3 C4 120.1(4)
C16 C3 C2 119.6(4)
C4 C3 C2 120.3(4)
C7 C4 C3 120.1(4)
C7 C4 C5 120.0(4)
C3 C4 C5 119.9(4)
C4 C5 C6 114.3(4)
C4 C7 C10 120.5(4)
C4 C7 C8 119.9(4)
C10 C7 C8 119.6(4)
C7 C8 C9 116.0(3)
O4 C9 O3 123.5(4)
O4 C9 C8 122.3(4)
O3 C9 C8 114.2(4)
C7 C10 C13 119.8(4)
C7 C10 C11 120.6(4)
C13 C10 C11 119.6(4)
C12 C11 C10 113.0(4)
C10 C13 C16 119.4(4)
C10 C13 C14 119.2(4)
C16 C13 C14 121.3(4)
C15 C14 C13 114.8(4)
O5B C15 O6 123.2(4)
O5A C15 O6 114.1(7)
O5B C15 C14 119.8(4)
O5A C15 C14 125.3(7)
O6 C15 C14 115.6(4)
C3 C16 C13 120.0(4)
C3 C16 C17 120.1(4)
C13 C16 C17 119.8(4)
C18 C17 C16 113.2(4)
C21A C19 C20 97.0(7)
C21A C19 N1 119.3(7)
C20 C19 N1 109.1(6)
C20 C19 C21B 121.8(8)
N1 C19 C21B 94.0(7)
N1 C23 C25 111.5(5)
N1 C23 C24A 117.0(8)
C25 C23 C24A 113.1(8)
N1 C23 C24B 99.0(5)
C25 C23 C24B 110.9(5)
C23 C25 C26 108.4(6)
C22' C21' C19' 115.0(7)
C22' C21" C19' 116.7(6)
C19' N1' C23' 119.8(4)
O2' C1' O1' 123.4(4)
O2' C1' C2' 122.6(4)
O1' C1' C2' 114.0(4)
C3' C2' C1' 116.1(3)
C4' C3' C16' 120.3(4)
C4' C3' C2' 120.2(4)
C16' C3' C2' 119.5(4)
C3' C4' C7' 120.0(4)
C3' C4' C5' 119.9(4)
C7' C4' C5' 120.1(4)
C4' C5' C6' 113.4(4)
C4' C7' C10' 120.0(4)
C4' C7' C8' 120.7(4)
C10' C7' C8' 119.2(4)
C9' C8' C7' 115.1(4)
O3' C9' O4' 119.1(4)
O3' C9' C8' 122.5(4)
O4' C9' C8' 118.4(4)
C13' C10' C7' 119.3(4)
C13' C10' C11' 120.5(4)
C7' C10' C11' 120.1(4)
C10' C11' C12' 113.8(4)
C10' C13' C16' 120.7(4)
C10' C13' C14' 120.6(4)
C16' C13' C14' 118.7(4)
C15' C14' C13' 115.2(4)
O5'B C15' O6' 113.2(4)
O5'A C15' O6' 121.4(4)
O5'B C15' C14' 125.5(4)
O5'A C15' C14' 118.6(4)
O6' C15' C14' 116.4(3)
C3' C16' C13' 119.4(4)
C3' C16' C17' 120.3(4)
C13' C16' C17' 120.2(4)
C16' C17' C18' 114.8(4)
N1' C19' C21' 121.1(4)
N1' C19' C20' 108.4(5)
C21' C19' C20' 95.7(6)
N1' C19' C21" 95.3(4)
C20' C19' C21" 122.0(6)
N1' C23' C25' 110.5(5)
N1' C23' C24' 122.5(4)
C25' C23' C24' 110.7(4)
N1' C23' C24" 97.6(4)
C25' C23' C24" 111.5(4)
C23' C25' C26' 106.8(6)

loop_
_geom_bond_atom_site_label_1
_geom_bond_atom_site_label_2
_geom_bond_distance
O1 C1 1.214(5)
O2 C1 1.316(5)
O3 C9 1.290(5)
O4 C9 1.218(5)
O5A C15 1.250(13)
C21A C19 1.462(10)
C21A C22A 1.53(2)
C24A C23 1.520(18)
O5B C15 1.232(6)
C21B C22B 1.49(3)
C21B C19 1.785(19)
C24B C23 1.660(11)
O6 C15 1.284(5)
N1 C23 1.505(7)
N1 C19 1.511(7)
C1 C2 1.509(6)
C2 C3 1.512(6)
C3 C16 1.396(6)
C3 C4 1.405(6)
C4 C7 1.391(6)
C4 C5 1.518(6)
C5 C6 1.523(6)
C7 C10 1.403(6)
C7 C8 1.507(6)
C8 C9 1.516(6)
C10 C13 1.408(6)
C10 C11 1.511(6)
C11 C12 1.490(7)
C13 C16 1.416(6)
C13 C14 1.503(6)
C14 C15 1.499(6)
C16 C17 1.520(6)
C17 C18 1.516(6)
C19 C20 1.505(12)
C23 C25 1.505(8)
C25 C26 1.558(9)
O1' C1' 1.291(5)
O2' C1' 1.217(5)
O3' C9' 1.219(5)
O4' C9' 1.308(5)
O5'A C15' 1.263(5)
C21' C22' 1.493(10)
C21' C19' 1.500(6)
C24' C23' 1.511(7)
O5'B C15' 1.261(5)
C21" C22' 1.308(11)
C21" C19' 1.650(7)
C24" C23' 1.661(7)
O6' C15' 1.263(5)
N1' C19' 1.490(6)
N1' C23' 1.492(6)
C1' C2' 1.516(6)
C2' C3' 1.511(6)
C3' C4' 1.399(6)
C3' C16' 1.400(6)
C4' C7' 1.400(6)
C4' C5' 1.521(6)
C5' C6' 1.533(7)
C7' C10' 1.409(6)
C7' C8' 1.507(6)
C8' C9' 1.505(6)
C10' C13' 1.398(6)
C10' C11' 1.520(6)
C11' C12' 1.526(7)
C13' C16' 1.400(6)
C13' C14' 1.517(6)
C14' C15' 1.488(6)
C16' C17' 1.516(6)
C17' C18' 1.537(6)
C19' C20' 1.503(12)
C23' C25' 1.505(8)
C25' C26' 1.562(9)

loop_
_geom_hbond_atom_site_label_D
_geom_hbond_atom_site_label_H
_geom_hbond_atom_site_label_A
_geom_hbond_distance_DH
_geom_hbond_distance_HA
_geom_hbond_distance_DA
_geom_hbond_angle_DHA
_geom_hbond_site_symmetry_A
O2 H2 O3 0.82 1.75 2.571(4) 176.5 1_565
N1 H1A O5A 0.90 1.91 2.745(13) 154.4 1_565
N1 H1B O7 0.90 1.85 2.736(5) 167.8 1
O4' H4' O1' 0.82 1.74 2.555(4) 174.4 1_545
N1' H1'2 O7' 0.90 1.85 2.738 170.0 4_565
